data_2210507
loop_
_publ_author_name
'Hui Liu'
'Wu Gu'
'Xiao-Lan Tong'
'Ying-Ying Kou'
'Shi-Ping Yan'

_publ_section_title
;
 \m-Oxalato-bis[(1,4,8,11-tetraazacyclotetradecane)nickel(II)]
 bis(perchlorate) hemihydrate
;
_journal_coeditor_code BI2062
_journal_issue 10
_journal_name_full 'Acta Crystallographica Section E'
_journal_page_first m2704
_journal_page_last m2705
_journal_paper_doi 10.1107/S1600536806037901
_journal_volume 62
_journal_year 2006
_chemical_formula_iupac '[Ni2 (C2 O4) (C20 H48 N8] (Cl O4)2, 0.5H2 O'
_chemical_formula_moiety 'C22 H48 N8 Ni2 O4 2+, 2Cl O4 -, 0.5H2 O'
_chemical_formula_sum 'C22 H49 Cl2 N8 Ni2 O12.5'
_chemical_formula_weight 814.01
_chemical_name_systematic
;\m-Oxalato-bis[(1,4,8,11-tetraazacyclotetradecane)nickel(II)]
 bis(perchlorate)
hemihydrate
;
_space_group_IT_number 14
_symmetry_cell_setting monoclinic
_symmetry_space_group_name_Hall '-P 2yn'
_symmetry_space_group_name_H-M 'P 1 21/n 1'
_atom_sites_solution_hydrogens geom
_atom_sites_solution_primary direct
_atom_sites_solution_secondary difmap
_cell_angle_alpha 90.00
_cell_angle_beta 104.513(4)
_cell_angle_gamma 90.00
_cell_formula_units_Z 2
_cell_length_a 8.854(2)
_cell_length_b 13.350(3)
_cell_length_c 15.245(4)
_cell_measurement_reflns_used 2035
_cell_measurement_temperature 293(2)
_cell_measurement_theta_max 24.35
_cell_measurement_theta_min 2.43
_cell_volume 1744.5(7)
_computing_cell_refinement 'SAINT (Bruker, 1998)'
_computing_data_collection 'SMART (Bruker, 1998)'
_computing_data_reduction SAINT
_computing_molecular_graphics 'SHELXTL (Bruker, 1998)'
_computing_publication_material SHELXTL
_computing_structure_refinement 'SHELXL97 (Sheldrick, 1997)'
_computing_structure_solution 'SHELXS97 (Sheldrick, 1997)'
_diffrn_ambient_temperature 293(2)
_diffrn_measured_fraction_theta_full 1.000
_diffrn_measured_fraction_theta_max 1.000
_diffrn_measurement_device_type 'Bruker SMART APEXII CCD'
_diffrn_measurement_method '\f and \w'
_diffrn_radiation_monochromator graphite
_diffrn_radiation_source 'fine-focus sealed tube'
_diffrn_radiation_type MoK\a
_diffrn_radiation_wavelength 0.71073
_diffrn_reflns_av_R_equivalents 0.0540
_diffrn_reflns_av_sigmaI/netI 0.0703
_diffrn_reflns_limit_h_max 7
_diffrn_reflns_limit_h_min -10
_diffrn_reflns_limit_k_max 11
_diffrn_reflns_limit_k_min -15
_diffrn_reflns_limit_l_max 18
_diffrn_reflns_limit_l_min -16
_diffrn_reflns_number 8405
_diffrn_reflns_theta_full 25.01
_diffrn_reflns_theta_max 25.01
_diffrn_reflns_theta_min 2.06
_diffrn_standards_number 0
_exptl_absorpt_coefficient_mu 1.300
_exptl_absorpt_correction_T_max 0.878
_exptl_absorpt_correction_T_min 0.627
_exptl_absorpt_correction_type multi-scan
_exptl_absorpt_process_details '(SADABS; Sheldrick, 1996)'
_exptl_crystal_colour purple
_exptl_crystal_density_diffrn 1.550
_exptl_crystal_density_method 'not measured'
_exptl_crystal_description block
_exptl_crystal_F_000 854
_exptl_crystal_size_max 0.24
_exptl_crystal_size_mid 0.16
_exptl_crystal_size_min 0.10
_refine_diff_density_max 0.522
_refine_diff_density_min -0.361
_refine_ls_extinction_method none
_refine_ls_goodness_of_fit_ref 1.045
_refine_ls_hydrogen_treatment constr
_refine_ls_matrix_type full
_refine_ls_number_parameters 217
_refine_ls_number_reflns 3067
_refine_ls_number_restraints 34
_refine_ls_restrained_S_all 1.100
_refine_ls_R_factor_all 0.0973
_refine_ls_R_factor_gt 0.0472
_refine_ls_shift/su_max 0.005
_refine_ls_shift/su_mean 0.001
_refine_ls_structure_factor_coef Fsqd
_refine_ls_weighting_details 'calc w=1/[\s^2^(Fo^2^)+(0.0603P)^2^+0.2902P] where P=(Fo^2^+2Fc^2^)/3'
_refine_ls_weighting_scheme calc
_refine_ls_wR_factor_gt 0.1041
_refine_ls_wR_factor_ref 0.1283
_reflns_number_gt 1951
_reflns_number_total 3067
_reflns_threshold_expression I>2\s(I)
_cod_data_source_file bi2062.cif
_cod_data_source_block I
_cod_original_sg_symbol_H-M 'P 21/n'
_cod_database_code 2210507
_cod_database_fobs_code 2210507

loop_
_symmetry_equiv_pos_as_xyz
'x, y, z'
'-x+1/2, y+1/2, -z+1/2'
'-x, -y, -z'
'x-1/2, -y-1/2, z-1/2'

loop_
_atom_site_type_symbol
_atom_site_label
_atom_site_fract_x
_atom_site_fract_y
_atom_site_fract_z
_atom_site_U_iso_or_equiv
_atom_site_adp_type
_atom_site_calc_flag
_atom_site_refinement_flags
_atom_site_occupancy
Ni Ni1 0.81975(5) 0.65563(3) 0.91792(3) 0.03078(12) Uani d . 1
O O1 1.0446(3) 0.62708(16) 0.99655(17) 0.0409(7) Uani d . 1
O O2 1.1938(3) 0.49976(17) 1.06355(16) 0.0411(7) Uani d . 1
N N1 0.8815(4) 0.6372(2) 0.7940(2) 0.0460(9) Uani d . 1
H H1 0.9159 0.5730 0.7942 0.055 Uiso calc R 1
N N2 0.8650(3) 0.8102(2) 0.9170(2) 0.0395(9) Uani d . 1
H H2 0.7801 0.8399 0.8801 0.047 Uiso calc R 1
N N3 0.7399(4) 0.6923(2) 1.0320(2) 0.0455(9) Uani d . 1
H H3 0.8144 0.6699 1.0806 0.055 Uiso calc R 1
N N4 0.5931(3) 0.6514(2) 0.8347(2) 0.0417(9) Uani d . 1
H H4 0.5621 0.7152 0.8185 0.050 Uiso calc R 1
C C1 1.0085(5) 0.7005(3) 0.7763(3) 0.0650(14) Uani d . 1
H H1A 1.0158 0.6887 0.7147 0.078 Uiso calc R 1
H H1B 1.1065 0.6798 0.8167 0.078 Uiso calc R 1
C C2 0.9870(5) 0.8097(3) 0.7884(3) 0.0627(13) Uani d . 1
H H2A 0.8848 0.8292 0.7523 0.075 Uiso calc R 1
H H2B 1.0642 0.8461 0.7657 0.075 Uiso calc R 1
C C3 1.0015(5) 0.8402(3) 0.8860(3) 0.0612(14) Uani d . 1
H H3A 1.0939 0.8095 0.9244 0.073 Uiso calc R 1
H H3B 1.0139 0.9123 0.8914 0.073 Uiso calc R 1
C C4 0.8747(5) 0.8442(3) 1.0108(3) 0.0593(13) Uani d . 1
H H4A 0.8723 0.9168 1.0128 0.071 Uiso calc R 1
H H4B 0.9717 0.8215 1.0509 0.071 Uiso calc R 1
C C5 0.7393(5) 0.8020(3) 1.0408(3) 0.0623(14) Uani d . 1
H H5A 0.7471 0.8204 1.1033 0.075 Uiso calc R 1
H H5B 0.6426 0.8290 1.0037 0.075 Uiso calc R 1
C C6 0.5918(5) 0.6460(3) 1.0399(3) 0.0679(14) Uani d . 1
H H6A 0.5627 0.6750 1.0917 0.081 Uiso calc R 1
H H6B 0.6091 0.5750 1.0516 0.081 Uiso calc R 1
C C7 0.4576(5) 0.6590(4) 0.9571(3) 0.0736(15) Uani d . 1
H H7A 0.3629 0.6350 0.9711 0.088 Uiso calc R 1
H H7B 0.4441 0.7299 0.9434 0.088 Uiso calc R 1
C C8 0.4784(5) 0.6051(3) 0.8746(3) 0.0652(15) Uani d . 1
H H8A 0.5097 0.5366 0.8908 0.078 Uiso calc R 1
H H8B 0.3790 0.6031 0.8297 0.078 Uiso calc R 1
C C9 0.6072(5) 0.5968(3) 0.7534(3) 0.0594(14) Uani d . 1
H H9A 0.5104 0.6016 0.7066 0.071 Uiso calc R 1
H H9B 0.6284 0.5266 0.7677 0.071 Uiso calc R 1
C C10 0.7389(5) 0.6424(3) 0.7202(3) 0.0627(14) Uani d . 1
H H10A 0.7531 0.6058 0.6679 0.075 Uiso calc R 1
H H10B 0.7150 0.7115 0.7026 0.075 Uiso calc R 1
C C11 1.0685(4) 0.5372(3) 1.0171(2) 0.0347(10) Uani d . 1
Cl Cl1 0.41880(12) 0.91520(8) 0.77010(7) 0.0568(3) Uani d D 1
O O3 0.3629(4) 0.8145(2) 0.7554(3) 0.0950(13) Uani d DU 1
O O4 0.3801(4) 0.9668(2) 0.6862(2) 0.0936(13) Uani d DU 1
O O5 0.5790(4) 0.9202(3) 0.8085(3) 0.1360(18) Uani d DU 1
O O6 0.3357(5) 0.9657(4) 0.8246(3) 0.170(2) Uani d DU 1
O O7 0.634(2) 0.0580(16) 0.9809(12) 0.138(8) Uani d P 0.25

loop_
_atom_site_aniso_label
_atom_site_aniso_U_11
_atom_site_aniso_U_22
_atom_site_aniso_U_33
_atom_site_aniso_U_12
_atom_site_aniso_U_13
_atom_site_aniso_U_23
Ni1 0.0271(2) 0.0255(2) 0.0365(2) -0.0008(2) 0.00189(17) 0.0060(2)
O1 0.0362(14) 0.0252(13) 0.0535(15) -0.0013(10) -0.0036(12) 0.0112(11)
O2 0.0292(13) 0.0334(13) 0.0538(16) -0.0024(11) -0.0025(12) 0.0102(12)
N1 0.0536(19) 0.0412(18) 0.0444(18) 0.0129(15) 0.0147(15) 0.0054(15)
N2 0.0355(17) 0.0318(15) 0.0468(18) -0.0012(13) 0.0019(15) 0.0042(14)
N3 0.0520(19) 0.0452(18) 0.0397(18) 0.0050(15) 0.0118(15) 0.0073(15)
N4 0.0319(15) 0.0300(15) 0.0580(19) 0.0000(14) 0.0016(14) 0.0103(15)
C1 0.061(3) 0.070(3) 0.073(3) 0.009(2) 0.035(2) 0.018(2)
C2 0.060(3) 0.054(3) 0.080(3) 0.000(2) 0.029(2) 0.025(2)
C3 0.045(2) 0.043(2) 0.094(3) -0.010(2) 0.012(2) 0.013(2)
C4 0.079(3) 0.040(2) 0.051(2) -0.009(2) 0.002(2) -0.008(2)
C5 0.083(3) 0.055(3) 0.051(3) 0.006(2) 0.021(2) -0.011(2)
C6 0.069(3) 0.072(3) 0.075(3) -0.001(3) 0.043(2) 0.015(2)
C7 0.042(2) 0.080(3) 0.107(3) 0.001(2) 0.033(2) 0.036(3)
C8 0.037(2) 0.059(3) 0.096(4) -0.005(2) 0.008(2) 0.022(3)
C9 0.062(3) 0.052(3) 0.048(3) 0.001(2) -0.017(2) -0.002(2)
C10 0.073(3) 0.064(3) 0.046(2) 0.006(2) 0.004(2) -0.002(2)
C11 0.0249(17) 0.038(2) 0.038(2) -0.0026(16) 0.0002(16) 0.0051(17)
Cl1 0.0562(6) 0.0495(6) 0.0615(7) 0.0009(5) 0.0085(5) 0.0139(5)
O3 0.098(3) 0.0468(18) 0.127(3) -0.0008(18) 0.004(2) 0.0274(19)
O4 0.099(3) 0.075(2) 0.088(2) -0.0221(19) -0.011(2) 0.0279(19)
O5 0.069(2) 0.126(3) 0.178(4) 0.005(2) -0.035(2) 0.055(3)
O6 0.191(4) 0.174(4) 0.174(4) -0.016(3) 0.097(3) -0.065(3)
O7 0.138(15) 0.180(18) 0.096(12) 0.006(14) 0.026(11) -0.011(12)

loop_
_atom_type_symbol
_atom_type_description
_atom_type_scat_dispersion_real
_atom_type_scat_dispersion_imag
_atom_type_scat_source
C C 0.0033 0.0016 'International Tables Vol C Tables 4.2.6.8 and 6.1.1.4'
H H 0.0000 0.0000 'International Tables Vol C Tables 4.2.6.8 and 6.1.1.4'
N N 0.0061 0.0033 'International Tables Vol C Tables 4.2.6.8 and 6.1.1.4'
O O 0.0106 0.0060 'International Tables Vol C Tables 4.2.6.8 and 6.1.1.4'
Cl Cl 0.1484 0.1585 'International Tables Vol C Tables 4.2.6.8 and 6.1.1.4'
Ni Ni 0.3393 1.1124 'International Tables Vol C Tables 4.2.6.8 and 6.1.1.4'

loop_
_geom_angle_atom_site_label_1
_geom_angle_atom_site_label_2
_geom_angle_atom_site_label_3
_geom_angle_site_symmetry_1
_geom_angle_site_symmetry_3
_geom_angle
_geom_angle_publ_flag
O1 Ni1 N4 . . 167.83(10) yes
O1 Ni1 N3 . . 92.15(11) yes
N4 Ni1 N3 . . 92.16(12) yes
O1 Ni1 O2 . 3_767 79.68(8) yes
N4 Ni1 O2 . 3_767 88.65(10) yes
N3 Ni1 O2 . 3_767 94.39(11) yes
O1 Ni1 N2 . . 91.55(10) yes
N4 Ni1 N2 . . 100.26(11) yes
N3 Ni1 N2 . . 83.13(12) yes
O2 Ni1 N2 3_767 . 170.81(10) yes
O1 Ni1 N1 . . 93.96(11) yes
N4 Ni1 N1 . . 83.02(12) yes
N3 Ni1 N1 . . 171.58(12) yes
O2 Ni1 N1 3_767 . 92.40(11) yes
N2 Ni1 N1 . . 90.91(12) yes
C11 O1 Ni1 . . 113.5(2) ?
C11 O2 Ni1 . 3_767 113.3(2) ?
C10 N1 C1 . . 112.3(3) ?
C10 N1 Ni1 . . 108.3(3) ?
C1 N1 Ni1 . . 118.4(3) ?
C10 N1 H1 . . 105.6 ?
C1 N1 H1 . . 105.6 ?
Ni1 N1 H1 . . 105.6 ?
C3 N2 C4 . . 112.1(3) ?
C3 N2 Ni1 . . 116.5(2) ?
C4 N2 Ni1 . . 105.0(2) ?
C3 N2 H2 . . 107.6 ?
C4 N2 H2 . . 107.6 ?
Ni1 N2 H2 . . 107.6 ?
C5 N3 C6 . . 112.6(3) ?
C5 N3 Ni1 . . 108.5(2) ?
C6 N3 Ni1 . . 117.4(2) ?
C5 N3 H3 . . 105.8 ?
C6 N3 H3 . . 105.8 ?
Ni1 N3 H3 . . 105.8 ?
C8 N4 C9 . . 111.1(3) ?
C8 N4 Ni1 . . 115.2(2) ?
C9 N4 Ni1 . . 104.7(2) ?
C8 N4 H4 . . 108.6 ?
C9 N4 H4 . . 108.6 ?
Ni1 N4 H4 . . 108.6 ?
N1 C1 C2 . . 114.1(4) ?
N1 C1 H1A . . 108.7 ?
C2 C1 H1A . . 108.7 ?
N1 C1 H1B . . 108.7 ?
C2 C1 H1B . . 108.7 ?
H1A C1 H1B . . 107.6 ?
C1 C2 C3 . . 113.8(4) ?
C1 C2 H2A . . 108.8 ?
C3 C2 H2A . . 108.8 ?
C1 C2 H2B . . 108.8 ?
C3 C2 H2B . . 108.8 ?
H2A C2 H2B . . 107.7 ?
N2 C3 C2 . . 111.8(3) ?
N2 C3 H3A . . 109.3 ?
C2 C3 H3A . . 109.3 ?
N2 C3 H3B . . 109.3 ?
C2 C3 H3B . . 109.3 ?
H3A C3 H3B . . 107.9 ?
N2 C4 C5 . . 108.8(3) ?
N2 C4 H4A . . 109.9 ?
C5 C4 H4A . . 109.9 ?
N2 C4 H4B . . 109.9 ?
C5 C4 H4B . . 109.9 ?
H4A C4 H4B . . 108.3 ?
N3 C5 C4 . . 109.0(4) ?
N3 C5 H5A . . 109.9 ?
C4 C5 H5A . . 109.9 ?
N3 C5 H5B . . 109.9 ?
C4 C5 H5B . . 109.9 ?
H5A C5 H5B . . 108.3 ?
N3 C6 C7 . . 114.3(4) ?
N3 C6 H6A . . 108.7 ?
C7 C6 H6A . . 108.7 ?
N3 C6 H6B . . 108.7 ?
C7 C6 H6B . . 108.7 ?
H6A C6 H6B . . 107.6 ?
C8 C7 C6 . . 114.2(4) ?
C8 C7 H7A . . 108.7 ?
C6 C7 H7A . . 108.7 ?
C8 C7 H7B . . 108.7 ?
C6 C7 H7B . . 108.7 ?
H7A C7 H7B . . 107.6 ?
N4 C8 C7 . . 113.2(4) ?
N4 C8 H8A . . 108.9 ?
C7 C8 H8A . . 108.9 ?
N4 C8 H8B . . 108.9 ?
C7 C8 H8B . . 108.9 ?
H8A C8 H8B . . 107.7 ?
N4 C9 C10 . . 108.6(3) ?
N4 C9 H9A . . 110.0 ?
C10 C9 H9A . . 110.0 ?
N4 C9 H9B . . 110.0 ?
C10 C9 H9B . . 110.0 ?
H9A C9 H9B . . 108.4 ?
N1 C10 C9 . . 108.3(3) ?
N1 C10 H10A . . 110.0 ?
C9 C10 H10A . . 110.0 ?
N1 C10 H10B . . 110.0 ?
C9 C10 H10B . . 110.0 ?
H10A C10 H10B . . 108.4 ?
O1 C11 O2 . . 126.4(3) ?
O1 C11 C11 . 3_767 117.6(4) ?
O2 C11 C11 . 3_767 115.9(4) ?
O5 Cl1 O6 . . 110.8(3) ?
O5 Cl1 O4 . . 110.3(3) ?
O6 Cl1 O4 . . 104.8(3) ?
O5 Cl1 O3 . . 112.7(2) ?
O6 Cl1 O3 . . 109.3(3) ?
O4 Cl1 O3 . . 108.6(2) ?

loop_
_geom_bond_atom_site_label_1
_geom_bond_atom_site_label_2
_geom_bond_site_symmetry_2
_geom_bond_distance
_geom_bond_publ_flag
Ni1 O1 . 2.086(2) yes
Ni1 N4 . 2.089(3) yes
Ni1 N3 . 2.093(3) yes
Ni1 O2 3_767 2.101(2) yes
Ni1 N2 . 2.103(3) yes
Ni1 N1 . 2.109(3) yes
O1 C11 . 1.244(4) ?
O2 C11 . 1.261(4) ?
O2 Ni1 3_767 2.101(2) ?
N1 C10 . 1.467(5) ?
N1 C1 . 1.484(5) ?
N1 H1 . 0.910 ?
N2 C3 . 1.460(5) ?
N2 C4 . 1.481(5) ?
N2 H2 . 0.910 ?
N3 C5 . 1.471(5) ?
N3 C6 . 1.482(5) ?
N3 H3 . 0.910 ?
N4 C8 . 1.446(5) ?
N4 C9 . 1.471(5) ?
N4 H4 . 0.910 ?
C1 C2 . 1.488(6) ?
C1 H1A . 0.970 ?
C1 H1B . 0.970 ?
C2 C3 . 1.516(6) ?
C2 H2A . 0.970 ?
C2 H2B . 0.970 ?
C3 H3A . 0.970 ?
C3 H3B . 0.970 ?
C4 C5 . 1.496(6) ?
C4 H4A . 0.970 ?
C4 H4B . 0.970 ?
C5 H5A . 0.970 ?
C5 H5B . 0.970 ?
C6 C7 . 1.510(6) ?
C6 H6A . 0.970 ?
C6 H6B . 0.970 ?
C7 C8 . 1.500(7) ?
C7 H7A . 0.970 ?
C7 H7B . 0.970 ?
C8 H8A . 0.970 ?
C8 H8B . 0.970 ?
C9 C10 . 1.510(6) ?
C9 H9A . 0.970 ?
C9 H9B . 0.970 ?
C10 H10A . 0.970 ?
C10 H10B . 0.970 ?
C11 C11 3_767 1.553(6) ?
Cl1 O5 . 1.394(3) ?
Cl1 O6 . 1.411(4) ?
Cl1 O4 . 1.417(3) ?
Cl1 O3 . 1.430(3) ?

loop_
_geom_torsion_atom_site_label_1
_geom_torsion_atom_site_label_2
_geom_torsion_atom_site_label_3
_geom_torsion_atom_site_label_4
_geom_torsion_site_symmetry_1
_geom_torsion_site_symmetry_4
_geom_torsion
N4 Ni1 O1 C11 . . -16.1(7)
N3 Ni1 O1 C11 . . 94.5(3)
O2 Ni1 O1 C11 3_767 . 0.5(3)
N2 Ni1 O1 C11 . . 177.7(3)
N1 Ni1 O1 C11 . . -91.3(3)
O1 Ni1 N1 C10 . . 174.0(2)
N4 Ni1 N1 C10 . . 5.8(2)
O2 Ni1 N1 C10 3_767 . 94.1(2)
N2 Ni1 N1 C10 . . -94.4(3)
O1 Ni1 N1 C1 . . -56.7(3)
N4 Ni1 N1 C1 . . 135.1(3)
O2 Ni1 N1 C1 3_767 . -136.5(3)
N2 Ni1 N1 C1 . . 34.9(3)
O1 Ni1 N2 C3 . . 54.1(3)
N4 Ni1 N2 C3 . . -122.9(3)
N3 Ni1 N2 C3 . . 146.1(3)
N1 Ni1 N2 C3 . . -39.8(3)
O1 Ni1 N2 C4 . . -70.5(2)
N4 Ni1 N2 C4 . . 112.4(2)
N3 Ni1 N2 C4 . . 21.4(2)
N1 Ni1 N2 C4 . . -164.5(2)
O1 Ni1 N3 C5 . . 98.7(2)
N4 Ni1 N3 C5 . . -92.7(3)
O2 Ni1 N3 C5 3_767 . 178.5(2)
N2 Ni1 N3 C5 . . 7.4(2)
O1 Ni1 N3 C6 . . -132.3(3)
N4 Ni1 N3 C6 . . 36.3(3)
O2 Ni1 N3 C6 3_767 . -52.5(3)
N2 Ni1 N3 C6 . . 136.4(3)
O1 Ni1 N4 C8 . . 69.8(7)
N3 Ni1 N4 C8 . . -40.9(3)
O2 Ni1 N4 C8 3_767 . 53.5(3)
N2 Ni1 N4 C8 . . -124.3(3)
N1 Ni1 N4 C8 . . 146.1(3)
O1 Ni1 N4 C9 . . -52.4(6)
N3 Ni1 N4 C9 . . -163.1(2)
O2 Ni1 N4 C9 3_767 . -68.8(2)
N2 Ni1 N4 C9 . . 113.5(2)
N1 Ni1 N4 C9 . . 23.8(2)
C10 N1 C1 C2 . . 75.1(5)
Ni1 N1 C1 C2 . . -52.4(4)
N1 C1 C2 C3 . . 68.3(5)
C4 N2 C3 C2 . . -177.1(3)
Ni1 N2 C3 C2 . . 61.9(4)
C1 C2 C3 N2 . . -73.9(5)
C3 N2 C4 C5 . . -174.4(3)
Ni1 N2 C4 C5 . . -47.0(4)
C6 N3 C5 C4 . . -166.8(3)
Ni1 N3 C5 C4 . . -35.2(4)
N2 C4 C5 N3 . . 56.3(4)
C5 N3 C6 C7 . . 75.1(5)
Ni1 N3 C6 C7 . . -52.0(4)
N3 C6 C7 C8 . . 66.3(5)
C9 N4 C8 C7 . . -179.1(3)
Ni1 N4 C8 C7 . . 62.1(4)
C6 C7 C8 N4 . . -72.6(5)
C8 N4 C9 C10 . . -174.6(3)
Ni1 N4 C9 C10 . . -49.6(3)
C1 N1 C10 C9 . . -166.7(3)
Ni1 N1 C10 C9 . . -34.0(4)
N4 C9 C10 N1 . . 57.4(4)
Ni1 O1 C11 O2 . . 179.7(3)
Ni1 O1 C11 C11 . 3_767 -0.5(5)
Ni1 O2 C11 O1 3_767 . 179.6(3)
Ni1 O2 C11 C11 3_767 3_767 -0.3(5)
